data_7123807
loop_
_publ_author_name
'Zheng, Xizhou'
'Huang, Jiasu'
'Yao, Yingming'
'Xu, Xin'

_publ_section_title
;
 Stoichiometric reactions and catalytic dehydrogenations of amine-boranes
 with calcium aryloxide
;
_journal_name_full 'Chemical Communications'
_journal_paper_doi 10.1039/C9CC04698D
_journal_year 2019
_chemical_formula_sum 'C35 H61 B Ca N4 O'
_chemical_formula_weight 604.77
_space_group_crystal_system triclinic
_space_group_IT_number 2
_space_group_name_Hall '-P 1'
_space_group_name_H-M_alt 'P -1'
_symmetry_space_group_name_Hall '-P 1'
_symmetry_space_group_name_H-M 'P -1'
_atom_sites_solution_hydrogens mixed
_audit_creation_method SHELXL-2013
_audit_update_record
;
2019-04-25 deposited with the CCDC.    2019-07-09 downloaded from the CCDC.
;
_cell_angle_alpha 102.842(5)
_cell_angle_beta 91.101(5)
_cell_angle_gamma 117.979(7)
_cell_formula_units_Z 2
_cell_length_a 10.7981(8)
_cell_length_b 11.0571(7)
_cell_length_c 18.4471(8)
_cell_measurement_reflns_used 3877
_cell_measurement_temperature 153(2)
_cell_measurement_theta_max 28.5190
_cell_measurement_theta_min 3.5090
_cell_volume 1876.8(2)
_computing_structure_refinement 'SHELXL-2013 (Sheldrick, 2013)'
_diffrn_ambient_temperature 153(2)
_diffrn_measured_fraction_theta_full 0.997
_diffrn_measured_fraction_theta_max 0.853
_diffrn_measurement_device_type 'multiwire proportional'
_diffrn_measurement_method 'phi and omega scans'
_diffrn_radiation_type MoK\a
_diffrn_radiation_wavelength 0.71073
_diffrn_reflns_av_R_equivalents 0.0410
_diffrn_reflns_av_unetI/netI 0.0757
_diffrn_reflns_Laue_measured_fraction_full 0.997
_diffrn_reflns_Laue_measured_fraction_max 0.853
_diffrn_reflns_limit_h_max 14
_diffrn_reflns_limit_h_min -14
_diffrn_reflns_limit_k_max 15
_diffrn_reflns_limit_k_min -14
_diffrn_reflns_limit_l_max 26
_diffrn_reflns_limit_l_min -24
_diffrn_reflns_number 18922
_diffrn_reflns_point_group_measured_fraction_full 0.997
_diffrn_reflns_point_group_measured_fraction_max 0.853
_diffrn_reflns_theta_full 25.242
_diffrn_reflns_theta_max 30.439
_diffrn_reflns_theta_min 2.977
_diffrn_source 'sealed tube'
_exptl_absorpt_coefficient_mu 0.197
_exptl_absorpt_correction_T_max 1.00000
_exptl_absorpt_correction_T_min 0.98618
_exptl_absorpt_correction_type multi-scan
_exptl_absorpt_process_details
;
CrysAlisPro, Agilent Technologies,
Version 1.171.36.32 (release 02-08-2013 CrysAlis171 .NET)
(compiled Aug  2 2013,16:46:58)
Empirical absorption correction using spherical harmonics,
 implemented in SCALE3 ABSPACK scaling algorithm.
;
_exptl_crystal_colour colorless
_exptl_crystal_density_diffrn 1.070
_exptl_crystal_density_meas 1.070
_exptl_crystal_description block
_exptl_crystal_F_000 664
_exptl_crystal_size_max 0.3
_exptl_crystal_size_mid 0.2
_exptl_crystal_size_min 0.2
_refine_diff_density_max 0.508
_refine_diff_density_min -0.306
_refine_diff_density_rms 0.051
_refine_ls_extinction_method none
_refine_ls_goodness_of_fit_ref 1.031
_refine_ls_hydrogen_treatment mixed
_refine_ls_matrix_type full
_refine_ls_number_parameters 409
_refine_ls_number_reflns 11390
_refine_ls_number_restraints 1
_refine_ls_restrained_S_all 1.031
_refine_ls_R_factor_all 0.1124
_refine_ls_R_factor_gt 0.0654
_refine_ls_shift/su_max 0.001
_refine_ls_shift/su_mean 0.000
_refine_ls_structure_factor_coef Fsqd
_refine_ls_weighting_details
;
 w=1/[\s^2^(Fo^2^)+(0.0622P)^2^+0.5884P]
 where P=(Fo^2^+2Fc^2^)/3
;
_refine_ls_weighting_scheme calc
_refine_ls_wR_factor_gt 0.1382
_refine_ls_wR_factor_ref 0.1742
_reflns_Friedel_coverage 0.000
_reflns_number_gt 6164
_reflns_number_total 11390
_reflns_threshold_expression 'I > 2\s(I)'
_cod_data_source_file c9cc04698d2.cif
_cod_data_source_block complex_3
_cod_original_formula_sum '	C35 H61 B Ca N4 O'
_cod_database_code 7123807
_shelx_space_group_comment
;
The symmetry employed for this shelxl refinement is uniquely defined
by the following loop, which should always be used as a source of
symmetry information in preference to the above space-group names.
They are only intended as comments.
;
_shelxl_version_number 2013-2

loop_
_space_group_symop_operation_xyz
'x, y, z'
'-x, -y, -z'

loop_
_atom_site_label
_atom_site_type_symbol
_atom_site_fract_x
_atom_site_fract_y
_atom_site_fract_z
_atom_site_U_iso_or_equiv
_atom_site_adp_type
_atom_site_occupancy
_atom_site_site_symmetry_order
_atom_site_calc_flag
_atom_site_refinement_flags_posn
_atom_site_refinement_flags_adp
Ca1 Ca 0.47547(5) 0.61221(4) 0.72319(2) 0.03364(13) Uani 1 1 d . .
N1 N 0.5152(2) 0.81077(18) 0.67703(9) 0.0360(4) Uani 1 1 d . .
N2 N 0.4046(2) 0.5029(2) 0.59412(11) 0.0494(5) Uani 1 1 d . .
N3 N 0.4813(3) 0.3806(2) 0.69785(12) 0.0537(6) Uani 1 1 d . .
N4 N 0.8247(3) 0.9228(3) 0.86808(14) 0.0610(7) Uani 1 1 d . .
O1 O 0.29198(18) 0.54368(18) 0.77796(9) 0.0450(4) Uani 1 1 d . .
B1 B 0.7233(4) 0.7573(3) 0.83610(19) 0.0522(8) Uani 1 1 d . .
C1 C 0.3441(3) 0.6717(3) 0.56500(13) 0.0482(6) Uani 1 1 d . .
H1 H 0.2815 0.6773 0.5323 0.058 Uiso 1 1 calc R U
C2 C 0.4335(3) 0.7996(2) 0.61858(12) 0.0413(6) Uani 1 1 d . .
C3 C 0.4302(4) 0.9293(3) 0.60692(16) 0.0679(9) Uani 1 1 d . .
H3A H 0.3494 0.9327 0.6259 0.102 Uiso 1 1 calc R U
H3B H 0.4240 0.9244 0.5543 0.102 Uiso 1 1 calc R U
H3C H 0.5152 1.0131 0.6332 0.102 Uiso 1 1 calc R U
C4 C 0.6166(3) 0.9480(2) 0.72202(11) 0.0359(5) Uani 1 1 d . .
C5 C 0.5858(3) 1.0087(2) 0.79046(12) 0.0368(5) Uani 1 1 d . .
C6 C 0.6917(3) 1.1393(2) 0.83448(13) 0.0440(6) Uani 1 1 d . .
H6 H 0.6726 1.1804 0.8795 0.053 Uiso 1 1 calc R U
C7 C 0.8231(3) 1.2091(2) 0.81360(14) 0.0501(7) Uani 1 1 d . .
H7 H 0.8914 1.2964 0.8439 0.060 Uiso 1 1 calc R U
C8 C 0.8527(3) 1.1484(2) 0.74728(14) 0.0501(6) Uani 1 1 d . .
H8 H 0.9421 1.1953 0.7334 0.060 Uiso 1 1 calc R U
C9 C 0.7515(3) 1.0181(2) 0.70060(12) 0.0434(6) Uani 1 1 d . .
C10 C 0.7897(3) 0.9560(3) 0.62745(14) 0.0556(7) Uani 1 1 d . .
H10 H 0.7108 0.8601 0.6059 0.067 Uiso 1 1 calc R U
C11 C 0.9196(4) 0.9432(4) 0.6390(2) 0.0924(12) Uani 1 1 d . .
H11A H 0.9989 1.0355 0.6610 0.139 Uiso 1 1 calc R U
H11B H 0.9379 0.9027 0.5915 0.139 Uiso 1 1 calc R U
H11C H 0.9059 0.8831 0.6718 0.139 Uiso 1 1 calc R U
C12 C 0.8053(6) 1.0414(5) 0.57042(19) 0.1130(16) Uani 1 1 d . .
H12A H 0.8821 1.1363 0.5899 0.170 Uiso 1 1 calc R U
H12B H 0.7191 1.0444 0.5612 0.170 Uiso 1 1 calc R U
H12C H 0.8246 0.9974 0.5243 0.170 Uiso 1 1 calc R U
C13 C 0.4417(3) 0.9394(2) 0.81603(12) 0.0418(6) Uani 1 1 d . .
H13 H 0.3849 0.8454 0.7811 0.050 Uiso 1 1 calc R U
C14 C 0.3642(3) 1.0242(3) 0.81360(18) 0.0680(8) Uani 1 1 d . .
H14A H 0.4186 1.1177 0.8467 0.102 Uiso 1 1 calc R U
H14B H 0.2730 0.9771 0.8293 0.102 Uiso 1 1 calc R U
H14C H 0.3522 1.0312 0.7633 0.102 Uiso 1 1 calc R U
C15 C 0.4479(3) 0.9195(3) 0.89486(14) 0.0531(7) Uani 1 1 d . .
H15A H 0.4895 0.8599 0.8965 0.080 Uiso 1 1 calc R U
H15B H 0.3537 0.8758 0.9076 0.080 Uiso 1 1 calc R U
H15C H 0.5043 1.0102 0.9301 0.080 Uiso 1 1 calc R U
C16 C 0.3328(3) 0.5365(3) 0.55216(13) 0.0488(6) Uani 1 1 d . .
C17 C 0.2304(4) 0.4266(3) 0.48337(15) 0.0755(10) Uani 1 1 d . .
H17A H 0.2814 0.3962 0.4485 0.113 Uiso 1 1 calc R U
H17B H 0.1851 0.4676 0.4598 0.113 Uiso 1 1 calc R U
H17C H 0.1600 0.3466 0.4983 0.113 Uiso 1 1 calc R U
C18 C 0.3920(4) 0.3610(3) 0.56881(16) 0.0762(9) Uani 1 1 d . U
H18A H 0.4105 0.3450 0.5173 0.091 Uiso 1 1 calc R U
H18B H 0.2964 0.2892 0.5705 0.091 Uiso 1 1 calc R U
C19 C 0.4967(4) 0.3484(3) 0.61872(18) 0.0774(9) Uani 1 1 d . U
H19A H 0.4830 0.2527 0.6031 0.093 Uiso 1 1 calc R U
H19B H 0.5924 0.4129 0.6122 0.093 Uiso 1 1 calc R U
C20 C 0.5867(4) 0.3734(4) 0.7438(2) 0.0968(13) Uani 1 1 d . .
H20A H 0.5761 0.2797 0.7288 0.145 Uiso 1 1 calc R U
H20B H 0.5741 0.3943 0.7957 0.145 Uiso 1 1 calc R U
H20C H 0.6797 0.4413 0.7376 0.145 Uiso 1 1 calc R U
C21 C 0.3390(4) 0.2743(3) 0.7089(2) 0.0761(9) Uani 1 1 d . .
H21A H 0.3228 0.1805 0.6853 0.114 Uiso 1 1 calc R U
H21B H 0.2678 0.2894 0.6869 0.114 Uiso 1 1 calc R U
H21C H 0.3344 0.2842 0.7617 0.114 Uiso 1 1 calc R U
C22 C 0.2033(2) 0.5678(2) 0.81882(12) 0.0381(5) Uani 1 1 d . .
C23 C 0.2067(3) 0.5638(2) 0.89498(13) 0.0394(5) Uani 1 1 d . .
C24 C 0.1160(3) 0.5956(3) 0.93773(14) 0.0487(6) Uani 1 1 d . .
H24 H 0.1193 0.5951 0.9881 0.058 Uiso 1 1 calc R U
C25 C 0.0213(3) 0.6279(3) 0.90691(16) 0.0551(7) Uani 1 1 d . .
H25 H -0.0390 0.6484 0.9362 0.066 Uiso 1 1 calc R U
C26 C 0.0167(3) 0.6295(3) 0.83243(15) 0.0516(6) Uani 1 1 d . .
H26 H -0.0478 0.6506 0.8118 0.062 Uiso 1 1 calc R U
C27 C 0.1057(3) 0.6004(2) 0.78772(13) 0.0428(6) Uani 1 1 d . .
C28 C 0.1014(3) 0.6013(3) 0.70534(14) 0.0498(6) Uani 1 1 d . .
H28 H 0.1995 0.6409 0.6949 0.060 Uiso 1 1 calc R U
C29 C 0.0205(4) 0.4506(3) 0.65485(16) 0.0678(8) Uani 1 1 d . .
H29A H 0.0651 0.3972 0.6644 0.102 Uiso 1 1 calc R U
H29B H 0.0209 0.4533 0.6032 0.102 Uiso 1 1 calc R U
H29C H -0.0754 0.4064 0.6651 0.102 Uiso 1 1 calc R U
C30 C 0.0434(4) 0.6930(3) 0.68476(17) 0.0690(9) Uani 1 1 d . .
H30A H 0.0559 0.6982 0.6340 0.104 Uiso 1 1 calc R U
H30B H 0.0933 0.7867 0.7181 0.104 Uiso 1 1 calc R U
H30C H -0.0556 0.6518 0.6893 0.104 Uiso 1 1 calc R U
C31 C 0.3057(3) 0.5211(2) 0.92688(13) 0.0439(6) Uani 1 1 d . .
H31 H 0.3855 0.5459 0.8981 0.053 Uiso 1 1 calc R U
C32 C 0.2309(3) 0.3605(3) 0.91494(16) 0.0601(7) Uani 1 1 d . .
H32A H 0.1543 0.3330 0.9442 0.090 Uiso 1 1 calc R U
H32B H 0.2970 0.3328 0.9304 0.090 Uiso 1 1 calc R U
H32C H 0.1942 0.3147 0.8627 0.090 Uiso 1 1 calc R U
C33 C 0.3668(4) 0.5962(3) 1.00940(15) 0.0667(8) Uani 1 1 d . .
H33A H 0.4179 0.6969 1.0156 0.100 Uiso 1 1 calc R U
H33B H 0.4298 0.5652 1.0252 0.100 Uiso 1 1 calc R U
H33C H 0.2910 0.5737 1.0393 0.100 Uiso 1 1 calc R U
C34 C 0.8175(4) 0.9717(4) 0.94865(19) 0.0979(14) Uani 1 1 d . .
H34A H 0.8452 0.9231 0.9770 0.147 Uiso 1 1 calc R U
H34B H 0.7223 0.9517 0.9549 0.147 Uiso 1 1 calc R U
H34C H 0.8803 1.0720 0.9663 0.147 Uiso 1 1 calc R U
C35 C 0.9726(3) 0.9643(3) 0.8559(2) 0.0787(10) Uani 1 1 d . .
H35A H 1.0309 1.0649 0.8759 0.118 Uiso 1 1 calc R U
H35B H 0.9764 0.9392 0.8030 0.118 Uiso 1 1 calc R U
H35C H 1.0065 0.9157 0.8807 0.118 Uiso 1 1 calc R U
H1A H 0.729(3) 0.731(3) 0.7719(14) 0.054(7) Uiso 1 1 d . .
H1B H 0.617(3) 0.735(3) 0.8460(13) 0.054(7) Uiso 1 1 d . .
H1C H 0.763(3) 0.701(3) 0.8666(15) 0.066(8) Uiso 1 1 d . .
H4 H 0.791(3) 0.960(3) 0.8440(16) 0.065(9) Uiso 1 1 d . .

loop_
_atom_site_aniso_label
_atom_site_aniso_U_11
_atom_site_aniso_U_22
_atom_site_aniso_U_33
_atom_site_aniso_U_23
_atom_site_aniso_U_13
_atom_site_aniso_U_12
Ca1 0.0372(3) 0.0287(2) 0.0338(2) 0.00683(17) 0.00590(18) 0.01559(19)
N1 0.0432(11) 0.0255(9) 0.0322(9) 0.0048(7) -0.0013(8) 0.0123(8)
N2 0.0652(15) 0.0326(10) 0.0400(11) 0.0011(8) 0.0059(10) 0.0193(10)
N3 0.0675(16) 0.0415(12) 0.0630(14) 0.0182(10) 0.0200(12) 0.0329(12)
N4 0.0642(17) 0.0496(13) 0.0639(15) 0.0002(11) -0.0205(13) 0.0306(13)
O1 0.0434(10) 0.0509(10) 0.0440(9) 0.0111(7) 0.0155(7) 0.0257(8)
B1 0.0444(19) 0.0493(17) 0.0582(19) 0.0076(14) -0.0050(14) 0.0221(15)
C1 0.0536(16) 0.0493(14) 0.0323(12) 0.0054(10) -0.0057(11) 0.0203(13)
C2 0.0505(15) 0.0378(12) 0.0325(11) 0.0089(9) 0.0024(10) 0.0192(11)
C3 0.092(2) 0.0521(16) 0.0593(17) 0.0139(13) -0.0152(16) 0.0364(17)
C4 0.0482(14) 0.0237(10) 0.0329(11) 0.0067(8) 0.0001(10) 0.0155(10)
C5 0.0438(14) 0.0257(10) 0.0360(11) 0.0064(8) 0.0020(10) 0.0138(10)
C6 0.0533(16) 0.0300(11) 0.0414(13) 0.0017(9) 0.0041(11) 0.0178(11)
C7 0.0531(17) 0.0267(11) 0.0523(15) -0.0004(10) -0.0010(12) 0.0098(11)
C8 0.0491(16) 0.0327(12) 0.0519(15) 0.0069(11) 0.0094(12) 0.0085(11)
C9 0.0547(16) 0.0308(11) 0.0396(12) 0.0081(9) 0.0078(11) 0.0172(11)
C10 0.0584(18) 0.0375(13) 0.0503(15) 0.0033(11) 0.0181(13) 0.0102(12)
C11 0.090(3) 0.105(3) 0.082(2) -0.002(2) 0.021(2) 0.058(2)
C12 0.196(5) 0.125(3) 0.0522(19) 0.031(2) 0.043(3) 0.100(4)
C13 0.0468(15) 0.0312(11) 0.0387(12) 0.0020(9) 0.0020(10) 0.0152(11)
C14 0.059(2) 0.073(2) 0.082(2) 0.0291(17) 0.0115(16) 0.0361(17)
C15 0.0591(18) 0.0512(15) 0.0478(14) 0.0138(12) 0.0117(12) 0.0253(14)
C16 0.0560(17) 0.0411(13) 0.0300(12) -0.0004(10) 0.0013(11) 0.0126(12)
C17 0.086(2) 0.0550(17) 0.0437(16) -0.0098(13) -0.0138(15) 0.0122(17)
C18 0.119(3) 0.0381(14) 0.0558(17) -0.0045(13) 0.0105(16) 0.0335(17)
C19 0.111(3) 0.0581(18) 0.082(2) 0.0190(16) 0.0390(17) 0.054(2)
C20 0.099(3) 0.059(2) 0.136(3) 0.018(2) -0.014(3) 0.045(2)
C21 0.074(2) 0.0486(17) 0.110(3) 0.0266(17) 0.0321(19) 0.0306(17)
C22 0.0323(12) 0.0311(11) 0.0444(13) 0.0070(9) 0.0106(10) 0.0112(10)
C23 0.0359(13) 0.0300(11) 0.0447(13) 0.0073(9) 0.0087(10) 0.0109(10)
C24 0.0459(15) 0.0446(14) 0.0479(14) 0.0101(11) 0.0170(12) 0.0164(12)
C25 0.0447(16) 0.0552(16) 0.0659(17) 0.0098(13) 0.0234(13) 0.0267(14)
C26 0.0420(15) 0.0490(15) 0.0661(17) 0.0130(12) 0.0117(12) 0.0246(13)
C27 0.0368(13) 0.0370(12) 0.0481(14) 0.0079(10) 0.0084(11) 0.0139(11)
C28 0.0423(15) 0.0480(14) 0.0518(15) 0.0114(11) 0.0021(12) 0.0170(12)
C29 0.072(2) 0.0571(17) 0.0556(17) 0.0045(14) 0.0040(15) 0.0215(16)
C30 0.068(2) 0.0677(19) 0.0671(19) 0.0173(15) -0.0092(16) 0.0300(17)
C31 0.0423(14) 0.0406(12) 0.0417(13) 0.0073(10) 0.0069(10) 0.0161(11)
C32 0.069(2) 0.0465(15) 0.0640(17) 0.0151(13) 0.0055(15) 0.0274(15)
C33 0.071(2) 0.0704(19) 0.0535(17) -0.0004(14) -0.0057(15) 0.0377(17)
C34 0.095(3) 0.109(3) 0.072(2) -0.030(2) -0.031(2) 0.060(3)
C35 0.057(2) 0.0549(18) 0.096(2) 0.0109(17) -0.0125(18) 0.0086(16)

loop_
_atom_type_symbol
_atom_type_description
_atom_type_scat_dispersion_real
_atom_type_scat_dispersion_imag
_atom_type_scat_source
C C 0.0033 0.0016 'International Tables Vol C Tables 4.2.6.8 and 6.1.1.4'
H H 0.0000 0.0000 'International Tables Vol C Tables 4.2.6.8 and 6.1.1.4'
B B 0.0013 0.0007 'International Tables Vol C Tables 4.2.6.8 and 6.1.1.4'
N N 0.0061 0.0033 'International Tables Vol C Tables 4.2.6.8 and 6.1.1.4'
Ca Ca 0.2262 0.3064 'International Tables Vol C Tables 4.2.6.8 and 6.1.1.4'
O O 0.0106 0.0060 'International Tables Vol C Tables 4.2.6.8 and 6.1.1.4'

loop_
_geom_angle_atom_site_label_1
_geom_angle_atom_site_label_2
_geom_angle_atom_site_label_3
_geom_angle
O1 Ca1 N2 108.39(8)
O1 Ca1 N1 111.47(7)
N2 Ca1 N1 79.52(7)
O1 Ca1 N3 95.72(7)
N2 Ca1 N3 72.42(7)
N1 Ca1 N3 145.91(7)
O1 Ca1 H1A 131.7(6)
N2 Ca1 H1A 118.2(6)
N1 Ca1 H1A 89.3(6)
N3 Ca1 H1A 87.3(6)
O1 Ca1 H1B 88.0(7)
N2 Ca1 H1B 162.8(7)
N1 Ca1 H1B 99.7(6)
N3 Ca1 H1B 101.5(6)
H1A Ca1 H1B 44.6(9)
C2 N1 C4 119.58(18)
C2 N1 Ca1 122.48(14)
C4 N1 Ca1 117.17(13)
C16 N2 C18 117.9(2)
C16 N2 Ca1 121.92(16)
C18 N2 Ca1 115.78(17)
C20 N3 C19 110.9(3)
C20 N3 C21 108.0(3)
C19 N3 C21 109.1(3)
C20 N3 Ca1 118.23(18)
C19 N3 Ca1 104.98(16)
C21 N3 Ca1 105.26(17)
C35 N4 C34 110.6(2)
C35 N4 B1 111.7(2)
C34 N4 B1 111.6(3)
C35 N4 H4 111(2)
C34 N4 H4 107(2)
B1 N4 H4 105(2)
C22 O1 Ca1 152.17(15)
N4 B1 H1A 106.3(13)
N4 B1 H1B 107.5(14)
H1A B1 H1B 110.4(18)
N4 B1 H1C 107.7(14)
H1A B1 H1C 112.5(19)
H1B B1 H1C 112(2)
C2 C1 C16 131.2(2)
C2 C1 H1 114.4
C16 C1 H1 114.4
N1 C2 C1 124.3(2)
N1 C2 C3 120.2(2)
C1 C2 C3 115.5(2)
C2 C3 H3A 109.5
C2 C3 H3B 109.5
H3A C3 H3B 109.5
C2 C3 H3C 109.5
H3A C3 H3C 109.5
H3B C3 H3C 109.5
C9 C4 C5 120.06(19)
C9 C4 N1 119.35(19)
C5 C4 N1 120.4(2)
C6 C5 C4 118.1(2)
C6 C5 C13 119.3(2)
C4 C5 C13 122.53(19)
C7 C6 C5 122.2(2)
C7 C6 H6 118.9
C5 C6 H6 118.9
C6 C7 C8 119.3(2)
C6 C7 H7 120.3
C8 C7 H7 120.3
C7 C8 C9 121.4(3)
C7 C8 H8 119.3
C9 C8 H8 119.3
C8 C9 C4 118.9(2)
C8 C9 C10 119.2(2)
C4 C9 C10 121.8(2)
C11 C10 C12 110.1(3)
C11 C10 C9 113.1(2)
C12 C10 C9 111.3(2)
C11 C10 H10 107.4
C12 C10 H10 107.4
C9 C10 H10 107.4
C10 C11 H11A 109.5
C10 C11 H11B 109.5
H11A C11 H11B 109.5
C10 C11 H11C 109.5
H11A C11 H11C 109.5
H11B C11 H11C 109.5
C10 C12 H12A 109.5
C10 C12 H12B 109.5
H12A C12 H12B 109.5
C10 C12 H12C 109.5
H12A C12 H12C 109.5
H12B C12 H12C 109.5
C5 C13 C15 113.7(2)
C5 C13 C14 111.4(2)
C15 C13 C14 108.1(2)
C5 C13 H13 107.8
C15 C13 H13 107.8
C14 C13 H13 107.8
C13 C14 H14A 109.5
C13 C14 H14B 109.5
H14A C14 H14B 109.5
C13 C14 H14C 109.5
H14A C14 H14C 109.5
H14B C14 H14C 109.5
C13 C15 H15A 109.5
C13 C15 H15B 109.5
H15A C15 H15B 109.5
C13 C15 H15C 109.5
H15A C15 H15C 109.5
H15B C15 H15C 109.5
N2 C16 C1 124.5(2)
N2 C16 C17 120.1(2)
C1 C16 C17 115.3(2)
C16 C17 H17A 109.5
C16 C17 H17B 109.5
H17A C17 H17B 109.5
C16 C17 H17C 109.5
H17A C17 H17C 109.5
H17B C17 H17C 109.5
N2 C18 C19 110.3(2)
N2 C18 H18A 109.6
C19 C18 H18A 109.6
N2 C18 H18B 109.6
C19 C18 H18B 109.6
H18A C18 H18B 108.1
N3 C19 C18 112.6(3)
N3 C19 H19A 109.1
C18 C19 H19A 109.1
N3 C19 H19B 109.1
C18 C19 H19B 109.1
H19A C19 H19B 107.8
N3 C20 H20A 109.5
N3 C20 H20B 109.5
H20A C20 H20B 109.5
N3 C20 H20C 109.5
H20A C20 H20C 109.5
H20B C20 H20C 109.5
N3 C21 H21A 109.5
N3 C21 H21B 109.5
H21A C21 H21B 109.5
N3 C21 H21C 109.5
H21A C21 H21C 109.5
H21B C21 H21C 109.5
O1 C22 C27 120.5(2)
O1 C22 C23 120.2(2)
C27 C22 C23 119.3(2)
C24 C23 C22 119.0(2)
C24 C23 C31 121.9(2)
C22 C23 C31 119.1(2)
C25 C24 C23 121.3(2)
C25 C24 H24 119.3
C23 C24 H24 119.3
C26 C25 C24 119.5(2)
C26 C25 H25 120.2
C24 C25 H25 120.2
C25 C26 C27 121.5(3)
C25 C26 H26 119.3
C27 C26 H26 119.3
C26 C27 C22 119.4(2)
C26 C27 C28 122.0(2)
C22 C27 C28 118.6(2)
C27 C28 C29 110.8(2)
C27 C28 C30 114.6(2)
C29 C28 C30 110.4(2)
C27 C28 H28 106.9
C29 C28 H28 106.9
C30 C28 H28 106.9
C28 C29 H29A 109.5
C28 C29 H29B 109.5
H29A C29 H29B 109.5
C28 C29 H29C 109.5
H29A C29 H29C 109.5
H29B C29 H29C 109.5
C28 C30 H30A 109.5
C28 C30 H30B 109.5
H30A C30 H30B 109.5
C28 C30 H30C 109.5
H30A C30 H30C 109.5
H30B C30 H30C 109.5
C23 C31 C32 109.8(2)
C23 C31 C33 114.3(2)
C32 C31 C33 110.4(2)
C23 C31 H31 107.4
C32 C31 H31 107.4
C33 C31 H31 107.4
C31 C32 H32A 109.5
C31 C32 H32B 109.5
H32A C32 H32B 109.5
C31 C32 H32C 109.5
H32A C32 H32C 109.5
H32B C32 H32C 109.5
C31 C33 H33A 109.5
C31 C33 H33B 109.5
H33A C33 H33B 109.5
C31 C33 H33C 109.5
H33A C33 H33C 109.5
H33B C33 H33C 109.5
N4 C34 H34A 109.5
N4 C34 H34B 109.5
H34A C34 H34B 109.5
N4 C34 H34C 109.5
H34A C34 H34C 109.5
H34B C34 H34C 109.5
N4 C35 H35A 109.5
N4 C35 H35B 109.5
H35A C35 H35B 109.5
N4 C35 H35C 109.5
H35A C35 H35C 109.5
H35B C35 H35C 109.5

loop_
_geom_bond_atom_site_label_1
_geom_bond_atom_site_label_2
_geom_bond_distance
Ca1 O1 2.1282(18)
Ca1 N2 2.3447(19)
Ca1 N1 2.3854(18)
Ca1 N3 2.529(2)
Ca1 H1A 2.46(3)
Ca1 H1B 2.42(2)
N1 C2 1.326(3)
N1 C4 1.427(3)
N2 C16 1.309(3)
N2 C18 1.474(3)
N3 C20 1.450(4)
N3 C19 1.456(4)
N3 C21 1.486(4)
N4 C35 1.478(4)
N4 C34 1.481(4)
N4 B1 1.584(4)
N4 H4 0.85(3)
O1 C22 1.317(3)
B1 H1A 1.16(3)
B1 H1B 1.09(3)
B1 H1C 1.13(3)
C1 C2 1.404(3)
C1 C16 1.405(4)
C1 H1 0.9300
C2 C3 1.513(4)
C3 H3A 0.9600
C3 H3B 0.9600
C3 H3C 0.9600
C4 C9 1.406(3)
C4 C5 1.415(3)
C5 C6 1.395(3)
C5 C13 1.517(3)
C6 C7 1.372(4)
C6 H6 0.9300
C7 C8 1.379(4)
C7 H7 0.9300
C8 C9 1.395(3)
C8 H8 0.9300
C9 C10 1.529(3)
C10 C11 1.491(5)
C10 C12 1.525(4)
C10 H10 0.9800
C11 H11A 0.9600
C11 H11B 0.9600
C11 H11C 0.9600
C12 H12A 0.9600
C12 H12B 0.9600
C12 H12C 0.9600
C13 C15 1.523(3)
C13 C14 1.529(4)
C13 H13 0.9800
C14 H14A 0.9600
C14 H14B 0.9600
C14 H14C 0.9600
C15 H15A 0.9600
C15 H15B 0.9600
C15 H15C 0.9600
C16 C17 1.520(3)
C17 H17A 0.9600
C17 H17B 0.9600
C17 H17C 0.9600
C18 C19 1.519(5)
C18 H18A 0.9700
C18 H18B 0.9700
C19 H19A 0.9700
C19 H19B 0.9700
C20 H20A 0.9600
C20 H20B 0.9600
C20 H20C 0.9600
C21 H21A 0.9600
C21 H21B 0.9600
C21 H21C 0.9600
C22 C27 1.413(3)
C22 C23 1.416(3)
C23 C24 1.390(3)
C23 C31 1.512(3)
C24 C25 1.382(4)
C24 H24 0.9300
C25 C26 1.378(4)
C25 H25 0.9300
C26 C27 1.382(3)
C26 H26 0.9300
C27 C28 1.522(3)
C28 C29 1.523(4)
C28 C30 1.524(4)
C28 H28 0.9800
C29 H29A 0.9600
C29 H29B 0.9600
C29 H29C 0.9600
C30 H30A 0.9600
C30 H30B 0.9600
C30 H30C 0.9600
C31 C32 1.525(3)
C31 C33 1.525(3)
C31 H31 0.9800
C32 H32A 0.9600
C32 H32B 0.9600
C32 H32C 0.9600
C33 H33A 0.9600
C33 H33B 0.9600
C33 H33C 0.9600
C34 H34A 0.9600
C34 H34B 0.9600
C34 H34C 0.9600
C35 H35A 0.9600
C35 H35B 0.9600
C35 H35C 0.9600
